data_4089713
loop_
_publ_author_name
'Komiya, Sanshiro'
'Planas, Jose Giner'
'Onuki, Koji'
'Lu, Zhaobin'
'Hirano, Masafumi'

_publ_section_title
;
 Versatile Coordination Modes and Transformations of the Cyclooctatriene
 Ligand in Ru(C8H10)L3(L = Tertiary Phosphine)
;
_journal_issue 20
_journal_name_full Organometallics
_journal_page_first 4051
_journal_paper_doi 10.1021/om991014k
_journal_volume 19
_journal_year 2000
_chemical_formula_moiety 'C32 H43 P3 Ru '
_chemical_formula_sum 'C32 H43 P3 Ru'
_chemical_formula_weight 621.68
_space_group_IT_number 2
_space_group_name_Hall '-P 1'
_space_group_name_H-M_alt 'P -1'
_symmetry_cell_setting triclinic
_symmetry_Int_Tables_number 2
_symmetry_space_group_name_H-M 'P -1'
_cell_angle_alpha 94.49(1)
_cell_angle_beta 91.32(2)
_cell_angle_gamma 83.02(1)
_cell_formula_units_Z 2
_cell_length_a 11.143(2)
_cell_length_b 14.934(2)
_cell_length_c 9.254(2)
_cell_measurement_reflns_used 23
_cell_measurement_temperature 293.2
_cell_measurement_theta_max 15.0
_cell_measurement_theta_min 14.9
_cell_volume 1523.7(5)
_computing_cell_refinement 'MSC/AFC Diffractometer Control'
_computing_data_collection 'MSC/AFC Diffractometer Control'
_computing_data_reduction 'teXsan Ver. 1.10'
_computing_publication_material 'teXsan Ver. 1.10'
_computing_structure_refinement 'teXsan Ver. 1.10'
_computing_structure_solution 'DIRDIF94 (PATTY)'
_diffrn_measurement_device_type 'Rigaku AFC7R'
_diffrn_measurement_method \w-2\q
_diffrn_radiation_type 'Mo K\a'
_diffrn_radiation_wavelength 0.7107
_diffrn_reflns_av_R_equivalents 0.024
_diffrn_reflns_limit_h_max 0
_diffrn_reflns_limit_h_min 0
_diffrn_reflns_limit_k_max 0
_diffrn_reflns_limit_k_min 0
_diffrn_reflns_limit_l_max 0
_diffrn_reflns_limit_l_min 0
_diffrn_reflns_number 7354
_diffrn_standards_decay_% 13.59
_diffrn_standards_interval_count 150
_diffrn_standards_number 3
_exptl_absorpt_coefficient_mu 0.691
_exptl_absorpt_correction_T_max 1.000
_exptl_absorpt_correction_T_min 0.845
_exptl_absorpt_correction_type psi-scan
_exptl_absorpt_process_details '(North, Phillips & Mathews, 1968)'
_exptl_crystal_colour yellow
_exptl_crystal_density_diffrn 1.355
_exptl_crystal_density_method 'not measured'
_exptl_crystal_description plate
_exptl_crystal_size_max 0.200
_exptl_crystal_size_mid 0.200
_exptl_crystal_size_min 0.200
_refine_diff_density_max 0.78
_refine_diff_density_min -0.91
_refine_ls_extinction_method none
_refine_ls_goodness_of_fit_ref 2.195
_refine_ls_hydrogen_treatment noref
_refine_ls_number_parameters 325
_refine_ls_number_reflns 4723
_refine_ls_R_factor_gt 0.0427
_refine_ls_shift/su_max 7.9580
_refine_ls_structure_factor_coef F
_refine_ls_weighting_details 'w = 1/[\s^2^(Fo) + 0.00001|Fo|^2^]'
_refine_ls_weighting_scheme calc
_refine_ls_wR_factor_ref 0.0389
_reflns_number_gt 4723
_reflns_number_total 0
_reflns_threshold_expression F^2^>2.0\s(F^2^)
_cod_data_source_file om991014k.cif
_cod_data_source_block complex3b
_cod_depositor_comments
;
 Corrected the values of the '_diffrn_measurement_method',
 '_diffrn_radiation_type', '_refine_ls_weighting_details'
 and '_reflns_threshold_expression' data items by replacing a
 sequence of malformed symbols with the backslash symbol ('\')
 after consulting the original publication.

 Antanas Vaitkus,
 2019-12-11
;
_cod_original_sg_symbol_H-M 'P -1         '
_cod_original_formula_sum 'C32 H43 P3 Ru '
_cod_database_code 4089713

loop_
_symmetry_equiv_pos_as_xyz
x,y,z
-x,-y,-z

loop_
_atom_site_label
_atom_site_type_symbol
_atom_site_fract_x
_atom_site_fract_y
_atom_site_fract_z
_atom_site_U_iso_or_equiv
_atom_site_adp_type
_atom_site_occupancy
_atom_site_calc_flag
Ru(1) Ru 0.25081(4) 0.21743(3) 0.15707(4) 0.0360(1) Uani 1.00 d
P(1) P 0.4123(1) 0.17653(9) 0.3202(1) 0.0400(4) Uani 1.00 d
P(2) P 0.1843(1) 0.35691(9) 0.2717(1) 0.0410(4) Uani 1.00 d
P(3) P 0.1222(1) 0.13566(9) 0.2718(1) 0.0443(4) Uani 1.00 d
C(1) C 0.3540(5) 0.2722(4) -0.0183(5) 0.053(2) Uani 1.00 d
C(2) C 0.3856(5) 0.1780(4) -0.0098(5) 0.050(2) Uani 1.00 d
C(3) C 0.3092(5) 0.1099(3) -0.0206(5) 0.049(2) Uani 1.00 d
C(4) C 0.2079(5) 0.1049(4) -0.1279(6) 0.063(2) Uani 1.00 d
C(5) C 0.1105(5) 0.1646(4) -0.1171(6) 0.065(2) Uani 1.00 d
C(6) C 0.1082(5) 0.2442(4) -0.0098(5) 0.054(2) Uani 1.00 d
C(7) C 0.1377(5) 0.3262(4) -0.0900(6) 0.066(2) Uani 1.00 d
C(8) C 0.2684(5) 0.3146(4) -0.1337(5) 0.068(2) Uani 1.00 d
C(9) C 0.4995(5) 0.0649(3) 0.2766(6) 0.061(2) Uani 1.00 d
C(10) C 0.3877(5) 0.1626(4) 0.5125(5) 0.057(2) Uani 1.00 d
C(11) C 0.5339(4) 0.2489(3) 0.3375(5) 0.040(1) Uani 1.00 d
C(12) C 0.5419(5) 0.3127(3) 0.4540(5) 0.051(2) Uani 1.00 d
C(13) C 0.6249(5) 0.3744(4) 0.4571(6) 0.065(2) Uani 1.00 d
C(14) C 0.7045(5) 0.3742(4) 0.3472(7) 0.069(2) Uani 1.00 d
C(15) C 0.7016(5) 0.3097(4) 0.2336(6) 0.065(2) Uani 1.00 d
C(16) C 0.6183(5) 0.2486(4) 0.2297(5) 0.053(2) Uani 1.00 d
C(17) C 0.2075(5) 0.3838(3) 0.4669(5) 0.056(2) Uani 1.00 d
C(18) C 0.0207(4) 0.3924(4) 0.2652(6) 0.060(2) Uani 1.00 d
C(19) C 0.2458(5) 0.4562(3) 0.2098(5) 0.043(1) Uani 1.00 d
C(20) C 0.3689(5) 0.4564(3) 0.2040(5) 0.048(2) Uani 1.00 d
C(21) C 0.4204(5) 0.5302(4) 0.1631(6) 0.059(2) Uani 1.00 d
C(22) C 0.3473(6) 0.6067(4) 0.1248(6) 0.071(2) Uani 1.00 d
C(23) C 0.2252(6) 0.6073(4) 0.1292(7) 0.077(2) Uani 1.00 d
C(24) C 0.1744(5) 0.5344(4) 0.1714(6) 0.063(2) Uani 1.00 d
C(25) C 0.0651(5) 0.1724(3) 0.4539(5) 0.060(2) Uani 1.00 d
C(26) C -0.0239(4) 0.1187(4) 0.1844(6) 0.065(2) Uani 1.00 d
C(27) C 0.1766(4) 0.0153(3) 0.2942(6) 0.047(2) Uani 1.00 d
C(28) C 0.1973(5) -0.0430(4) 0.1727(6) 0.058(2) Uani 1.00 d
C(29) C 0.2363(6) -0.1340(4) 0.1816(7) 0.073(2) Uani 1.00 d
C(30) C 0.2589(5) -0.1674(4) 0.3151(7) 0.074(2) Uani 1.00 d
C(31) C 0.2385(5) -0.1112(4) 0.4369(7) 0.067(2) Uani 1.00 d
C(32) C 0.1974(5) -0.0203(4) 0.4299(6) 0.056(2) Uani 1.00 d
H(1) H 0.4160 0.3104 0.0185 0.0677 Uiso 1.00 calc
H(2) H 0.4676 0.1601 0.0275 0.0592 Uiso 1.00 calc
H(3) H 0.3449 0.0520 0.0133 0.0593 Uiso 1.00 calc
H(4) H 0.2128 0.0567 -0.2055 0.0732 Uiso 1.00 calc
H(5) H 0.0400 0.1559 -0.1790 0.0743 Uiso 1.00 calc
H(6) H 0.0283 0.2581 0.0354 0.0668 Uiso 1.00 calc
H(7) H 0.0865 0.3337 -0.1755 0.0765 Uiso 1.00 calc
H(8) H 0.1213 0.3823 -0.0290 0.0765 Uiso 1.00 calc
H(9) H 0.2909 0.3739 -0.1532 0.0784 Uiso 1.00 calc
H(10) H 0.2763 0.2778 -0.2225 0.0784 Uiso 1.00 calc
H(11) H 0.4519 0.0165 0.2946 0.0698 Uiso 1.00 calc
H(12) H 0.5215 0.0567 0.1767 0.0698 Uiso 1.00 calc
H(13) H 0.5714 0.0566 0.3346 0.0698 Uiso 1.00 calc
H(14) H 0.3417 0.2159 0.5585 0.0657 Uiso 1.00 calc
H(15) H 0.3442 0.1123 0.5245 0.0657 Uiso 1.00 calc
H(16) H 0.4631 0.1532 0.5651 0.0657 Uiso 1.00 calc
H(17) H 0.4868 0.3132 0.5371 0.0624 Uiso 1.00 calc
H(18) H 0.6265 0.4202 0.5396 0.0773 Uiso 1.00 calc
H(19) H 0.7623 0.4200 0.3479 0.0826 Uiso 1.00 calc
H(20) H 0.7596 0.3076 0.1525 0.0754 Uiso 1.00 calc
H(21) H 0.6205 0.2024 0.1474 0.0652 Uiso 1.00 calc
H(22) H 0.1820 0.3392 0.5235 0.0641 Uiso 1.00 calc
H(23) H 0.2930 0.3869 0.4892 0.0641 Uiso 1.00 calc
H(24) H 0.1655 0.4415 0.4991 0.0641 Uiso 1.00 calc
H(25) H 0.0027 0.4551 0.2969 0.0694 Uiso 1.00 calc
H(26) H -0.0107 0.3833 0.1690 0.0694 Uiso 1.00 calc
H(27) H -0.0211 0.3582 0.3274 0.0694 Uiso 1.00 calc
H(28) H 0.4223 0.4019 0.2292 0.0574 Uiso 1.00 calc
H(29) H 0.5086 0.5289 0.1616 0.0715 Uiso 1.00 calc
H(30) H 0.3835 0.6597 0.0937 0.0831 Uiso 1.00 calc
H(31) H 0.1725 0.6616 0.1033 0.0890 Uiso 1.00 calc
H(32) H 0.0856 0.5370 0.1752 0.0740 Uiso 1.00 calc
H(33) H 0.1293 0.1859 0.5204 0.0681 Uiso 1.00 calc
H(34) H 0.0076 0.2262 0.4533 0.0681 Uiso 1.00 calc
H(35) H 0.0247 0.1265 0.4938 0.0681 Uiso 1.00 calc
H(36) H -0.0688 0.1745 0.1616 0.0747 Uiso 1.00 calc
H(37) H -0.0124 0.0809 0.0941 0.0747 Uiso 1.00 calc
H(38) H -0.0729 0.0887 0.2447 0.0747 Uiso 1.00 calc
H(39) H 0.1869 -0.0196 0.0763 0.0671 Uiso 1.00 calc
H(40) H 0.2464 -0.1752 0.0937 0.0867 Uiso 1.00 calc
H(41) H 0.2902 -0.2320 0.3209 0.0864 Uiso 1.00 calc
H(42) H 0.2538 -0.1365 0.5322 0.0789 Uiso 1.00 calc
H(43) H 0.1829 0.0195 0.5204 0.0678 Uiso 1.00 calc

loop_
_atom_site_aniso_label
_atom_site_aniso_U_11
_atom_site_aniso_U_22
_atom_site_aniso_U_33
_atom_site_aniso_U_12
_atom_site_aniso_U_13
_atom_site_aniso_U_23
Ru(1) 0.0353(2) 0.0382(2) 0.0328(2) 0.0016(2) -0.0013(2) 0.0025(2)
P(1) 0.0386(8) 0.0407(8) 0.0390(7) 0.0018(6) -0.0037(6) 0.0031(6)
P(2) 0.0388(8) 0.0389(8) 0.0441(8) 0.0024(6) 0.0038(6) 0.0053(6)
P(3) 0.0423(8) 0.0420(8) 0.0479(8) -0.0039(6) -0.0027(7) 0.0027(6)
C(1) 0.047(4) 0.065(4) 0.044(3) 0.000(3) 0.001(3) 0.002(3)
C(2) 0.042(3) 0.065(4) 0.037(3) 0.004(3) 0.004(2) -0.006(2)
C(3) 0.052(3) 0.044(3) 0.048(3) 0.004(3) -0.005(3) -0.001(2)
C(4) 0.071(4) 0.070(4) 0.046(3) -0.015(3) -0.005(3) -0.012(3)
C(5) 0.063(4) 0.083(4) 0.045(3) -0.008(3) -0.014(3) -0.006(3)
C(6) 0.040(3) 0.073(4) 0.045(3) 0.000(3) -0.013(3) 0.005(3)
C(7) 0.066(4) 0.084(4) 0.047(4) 0.007(3) -0.013(3) 0.022(3)
C(8) 0.077(4) 0.082(5) 0.046(3) -0.007(3) 0.000(3) 0.021(3)
C(9) 0.059(4) 0.050(3) 0.068(4) 0.013(3) -0.011(3) 0.000(3)
C(10) 0.060(4) 0.068(4) 0.047(3) -0.007(3) -0.004(3) 0.020(3)
C(11) 0.035(3) 0.041(3) 0.044(3) 0.005(2) -0.007(2) 0.010(2)
C(12) 0.047(3) 0.053(3) 0.052(3) -0.004(3) -0.001(3) 0.003(3)
C(13) 0.059(4) 0.064(4) 0.070(4) -0.006(3) -0.007(3) -0.009(3)
C(14) 0.051(4) 0.069(4) 0.090(5) -0.019(3) -0.009(3) 0.013(4)
C(15) 0.041(3) 0.092(5) 0.064(4) -0.013(3) 0.000(3) 0.008(3)
C(16) 0.038(3) 0.069(4) 0.050(3) 0.000(3) -0.006(2) -0.001(3)
C(17) 0.073(4) 0.048(3) 0.046(3) 0.000(3) 0.007(3) -0.003(2)
C(18) 0.040(3) 0.058(4) 0.081(4) 0.003(3) 0.011(3) 0.007(3)
C(19) 0.043(3) 0.039(3) 0.046(3) 0.001(2) 0.002(2) 0.007(2)
C(20) 0.047(3) 0.043(3) 0.053(3) 0.002(3) 0.002(2) 0.008(3)
C(21) 0.054(4) 0.062(4) 0.061(3) -0.008(3) 0.012(3) 0.007(3)
C(22) 0.087(5) 0.050(4) 0.080(4) -0.005(3) 0.013(4) 0.024(3)
C(23) 0.074(5) 0.054(4) 0.103(5) 0.008(4) -0.001(4) 0.040(4)
C(24) 0.054(4) 0.054(3) 0.081(4) 0.009(3) 0.001(3) 0.021(3)
C(25) 0.062(4) 0.058(4) 0.061(3) -0.008(3) 0.016(3) 0.002(3)
C(26) 0.044(3) 0.065(4) 0.088(4) -0.008(3) -0.014(3) 0.017(3)
C(27) 0.046(3) 0.040(3) 0.054(3) -0.008(2) -0.007(3) 0.005(3)
C(28) 0.073(4) 0.047(3) 0.054(4) -0.006(3) -0.010(3) 0.005(3)
C(29) 0.092(5) 0.046(4) 0.076(5) 0.004(3) -0.007(4) -0.001(3)
C(30) 0.075(4) 0.051(4) 0.094(5) 0.003(3) -0.013(4) 0.022(4)
C(31) 0.069(4) 0.065(4) 0.072(4) -0.011(3) -0.020(3) 0.032(3)
C(32) 0.062(4) 0.055(4) 0.052(4) -0.013(3) -0.005(3) 0.012(3)

loop_
_atom_type_symbol
_atom_type_description
_atom_type_scat_dispersion_real
_atom_type_scat_dispersion_imag
_atom_type_scat_source
C C 0.003 0.002
;International Tables for Crystallography
(1992, Vol. C, Tables 4.2.6.8 and 6.1.1.1)
;
H H 0.000 0.000
;International Tables for Crystallography
(1992, Vol. C, Table 6.1.1.2)
;
P P 0.102 0.094
;International Tables for Crystallography
(1992, Vol. C, Tables 4.2.6.8 and 6.1.1.1)
;
Ru Ru -1.259 0.836
;International Tables for Crystallography
(1992, Vol. C, Tables 4.2.6.8 and 6.1.1.1)
;

loop_
_geom_angle_atom_site_label_1
_geom_angle_atom_site_label_2
_geom_angle_atom_site_label_3
_geom_angle
_geom_angle_site_symmetry_2
_geom_angle_site_symmetry_3
_geom_angle_publ_flag
P(1) Ru(1) P(2) 97.42(5) 1_555 1_555 yes
P(1) Ru(1) P(3) 92.00(5) 1_555 1_555 yes
P(1) Ru(1) C(1) 100.0(1) 1_555 1_555 yes
P(1) Ru(1) C(2) 84.4(1) 1_555 1_555 yes
P(1) Ru(1) C(3) 96.1(1) 1_555 1_555 yes
P(1) Ru(1) C(6) 174.3(1) 1_555 1_555 yes
P(2) Ru(1) P(3) 96.72(5) 1_555 1_555 yes
P(2) Ru(1) C(1) 95.6(1) 1_555 1_555 yes
P(2) Ru(1) C(2) 131.2(1) 1_555 1_555 yes
P(2) Ru(1) C(3) 160.4(1) 1_555 1_555 yes
P(2) Ru(1) C(6) 88.2(1) 1_555 1_555 yes
P(3) Ru(1) C(1) 161.5(1) 1_555 1_555 yes
P(3) Ru(1) C(2) 132.1(1) 1_555 1_555 yes
P(3) Ru(1) C(3) 96.9(1) 1_555 1_555 yes
P(3) Ru(1) C(6) 88.6(2) 1_555 1_555 yes
C(1) Ru(1) C(2) 37.1(2) 1_555 1_555 yes
C(1) Ru(1) C(3) 68.0(2) 1_555 1_555 yes
C(1) Ru(1) C(6) 78.1(2) 1_555 1_555 yes
C(2) Ru(1) C(3) 36.8(2) 1_555 1_555 yes
C(2) Ru(1) C(6) 90.9(2) 1_555 1_555 yes
C(3) Ru(1) C(6) 78.1(2) 1_555 1_555 yes
Ru(1) P(1) C(9) 115.4(2) 1_555 1_555 yes
Ru(1) P(1) C(10) 122.4(2) 1_555 1_555 yes
Ru(1) P(1) C(11) 117.1(1) 1_555 1_555 yes
C(9) P(1) C(10) 97.1(2) 1_555 1_555 yes
C(9) P(1) C(11) 100.8(2) 1_555 1_555 yes
C(10) P(1) C(11) 100.0(2) 1_555 1_555 yes
Ru(1) P(2) C(17) 122.6(2) 1_555 1_555 yes
Ru(1) P(2) C(18) 116.5(2) 1_555 1_555 yes
Ru(1) P(2) C(19) 117.4(2) 1_555 1_555 yes
C(17) P(2) C(18) 97.4(2) 1_555 1_555 yes
C(17) P(2) C(19) 96.7(2) 1_555 1_555 yes
C(18) P(2) C(19) 102.1(2) 1_555 1_555 yes
Ru(1) P(3) C(25) 121.4(2) 1_555 1_555 yes
Ru(1) P(3) C(26) 118.4(2) 1_555 1_555 yes
Ru(1) P(3) C(27) 116.7(2) 1_555 1_555 yes
C(25) P(3) C(26) 97.5(3) 1_555 1_555 yes
C(25) P(3) C(27) 100.8(2) 1_555 1_555 yes
C(26) P(3) C(27) 97.7(2) 1_555 1_555 yes
Ru(1) C(1) C(2) 67.9(3) 1_555 1_555 yes
Ru(1) C(1) C(8) 111.7(3) 1_555 1_555 yes
Ru(1) C(1) H(1) 114.4 1_555 1_555 no
C(2) C(1) C(8) 124.5(5) 1_555 1_555 yes
C(2) C(1) H(1) 115.3 1_555 1_555 no
C(8) C(1) H(1) 114.0 1_555 1_555 no
Ru(1) C(2) C(1) 75.0(3) 1_555 1_555 yes
Ru(1) C(2) C(3) 74.7(3) 1_555 1_555 yes
Ru(1) C(2) H(2) 114.5 1_555 1_555 no
C(1) C(2) C(3) 128.0(5) 1_555 1_555 yes
C(1) C(2) H(2) 115.1 1_555 1_555 no
C(3) C(2) H(2) 115.6 1_555 1_555 no
Ru(1) C(3) C(2) 68.6(3) 1_555 1_555 yes
Ru(1) C(3) C(4) 108.6(3) 1_555 1_555 yes
Ru(1) C(3) H(3) 114.8 1_555 1_555 no
C(2) C(3) C(4) 124.5(5) 1_555 1_555 yes
C(2) C(3) H(3) 114.8 1_555 1_555 no
C(4) C(3) H(3) 115.5 1_555 1_555 no
C(3) C(4) C(5) 120.3(5) 1_555 1_555 yes
C(3) C(4) H(4) 120.1 1_555 1_555 no
C(5) C(4) H(4) 119.6 1_555 1_555 no
C(4) C(5) C(6) 119.8(5) 1_555 1_555 yes
C(4) C(5) H(5) 119.8 1_555 1_555 no
C(6) C(5) H(5) 120.5 1_555 1_555 no
Ru(1) C(6) C(5) 109.6(4) 1_555 1_555 yes
Ru(1) C(6) C(7) 107.7(3) 1_555 1_555 yes
Ru(1) C(6) H(6) 110.5 1_555 1_555 no
C(5) C(6) C(7) 108.2(4) 1_555 1_555 yes
C(5) C(6) H(6) 110.9 1_555 1_555 no
C(7) C(6) H(6) 109.8 1_555 1_555 no
C(6) C(7) C(8) 110.8(4) 1_555 1_555 yes
C(6) C(7) H(7) 110.7 1_555 1_555 no
C(6) C(7) H(8) 111.0 1_555 1_555 no
C(8) C(7) H(7) 109.4 1_555 1_555 no
C(8) C(7) H(8) 108.9 1_555 1_555 no
H(7) C(7) H(8) 105.9 1_555 1_555 no
C(1) C(8) C(7) 113.0(4) 1_555 1_555 yes
C(1) C(8) H(9) 110.0 1_555 1_555 no
C(1) C(8) H(10) 109.8 1_555 1_555 no
C(7) C(8) H(9) 108.5 1_555 1_555 no
C(7) C(8) H(10) 108.6 1_555 1_555 no
H(9) C(8) H(10) 106.8 1_555 1_555 no
P(1) C(9) H(11) 110.7 1_555 1_555 no
P(1) C(9) H(12) 111.6 1_555 1_555 no
P(1) C(9) H(13) 111.8 1_555 1_555 no
H(11) C(9) H(12) 107.0 1_555 1_555 no
H(11) C(9) H(13) 107.1 1_555 1_555 no
H(12) C(9) H(13) 108.5 1_555 1_555 no
P(1) C(10) H(14) 111.1 1_555 1_555 no
P(1) C(10) H(15) 111.7 1_555 1_555 no
P(1) C(10) H(16) 111.4 1_555 1_555 no
H(14) C(10) H(15) 107.5 1_555 1_555 no
H(14) C(10) H(16) 107.1 1_555 1_555 no
H(15) C(10) H(16) 107.9 1_555 1_555 no
P(1) C(11) C(12) 122.2(4) 1_555 1_555 yes
P(1) C(11) C(16) 122.0(4) 1_555 1_555 yes
C(12) C(11) C(16) 115.7(5) 1_555 1_555 yes
C(11) C(12) C(13) 121.6(5) 1_555 1_555 yes
C(11) C(12) H(17) 118.8 1_555 1_555 no
C(13) C(12) H(17) 119.6 1_555 1_555 no
C(12) C(13) C(14) 121.4(6) 1_555 1_555 yes
C(12) C(13) H(18) 119.7 1_555 1_555 no
C(14) C(13) H(18) 118.9 1_555 1_555 no
C(13) C(14) C(15) 118.1(6) 1_555 1_555 yes
C(13) C(14) H(19) 121.3 1_555 1_555 no
C(15) C(14) H(19) 120.6 1_555 1_555 no
C(14) C(15) C(16) 120.6(5) 1_555 1_555 yes
C(14) C(15) H(20) 119.7 1_555 1_555 no
C(16) C(15) H(20) 119.8 1_555 1_555 no
C(11) C(16) C(15) 122.6(5) 1_555 1_555 yes
C(11) C(16) H(21) 119.5 1_555 1_555 no
C(15) C(16) H(21) 118.0 1_555 1_555 no
P(2) C(17) H(22) 112.0 1_555 1_555 no
P(2) C(17) H(23) 110.6 1_555 1_555 no
P(2) C(17) H(24) 111.8 1_555 1_555 no
H(22) C(17) H(23) 107.0 1_555 1_555 no
H(22) C(17) H(24) 108.5 1_555 1_555 no
H(23) C(17) H(24) 106.6 1_555 1_555 no
P(2) C(18) H(25) 110.9 1_555 1_555 no
P(2) C(18) H(26) 110.9 1_555 1_555 no
P(2) C(18) H(27) 110.7 1_555 1_555 no
H(25) C(18) H(26) 108.4 1_555 1_555 no
H(25) C(18) H(27) 107.8 1_555 1_555 no
H(26) C(18) H(27) 108.1 1_555 1_555 no
P(2) C(19) C(20) 119.5(4) 1_555 1_555 yes
P(2) C(19) C(24) 123.8(4) 1_555 1_555 yes
C(20) C(19) C(24) 116.7(5) 1_555 1_555 yes
C(19) C(20) C(21) 122.1(5) 1_555 1_555 yes
C(19) C(20) H(28) 118.9 1_555 1_555 no
C(21) C(20) H(28) 119.0 1_555 1_555 no
C(20) C(21) C(22) 120.0(5) 1_555 1_555 yes
C(20) C(21) H(29) 120.4 1_555 1_555 no
C(22) C(21) H(29) 119.6 1_555 1_555 no
C(21) C(22) C(23) 118.6(6) 1_555 1_555 yes
C(21) C(22) H(30) 120.6 1_555 1_555 no
C(23) C(22) H(30) 120.9 1_555 1_555 no
C(22) C(23) C(24) 121.3(6) 1_555 1_555 yes
C(22) C(23) H(31) 119.2 1_555 1_555 no
C(24) C(23) H(31) 119.5 1_555 1_555 no
C(19) C(24) C(23) 121.4(5) 1_555 1_555 yes
C(19) C(24) H(32) 118.9 1_555 1_555 no
C(23) C(24) H(32) 119.7 1_555 1_555 no
P(3) C(25) H(33) 111.7 1_555 1_555 no
P(3) C(25) H(34) 111.6 1_555 1_555 no
P(3) C(25) H(35) 111.6 1_555 1_555 no
H(33) C(25) H(34) 107.3 1_555 1_555 no
H(33) C(25) H(35) 107.3 1_555 1_555 no
H(34) C(25) H(35) 107.1 1_555 1_555 no
P(3) C(26) H(36) 112.0 1_555 1_555 no
P(3) C(26) H(37) 110.9 1_555 1_555 no
P(3) C(26) H(38) 111.6 1_555 1_555 no
H(36) C(26) H(37) 107.2 1_555 1_555 no
H(36) C(26) H(38) 108.2 1_555 1_555 no
H(37) C(26) H(38) 106.7 1_555 1_555 no
P(3) C(27) C(28) 118.9(4) 1_555 1_555 yes
P(3) C(27) C(32) 123.5(4) 1_555 1_555 yes
C(28) C(27) C(32) 117.7(5) 1_555 1_555 yes
C(27) C(28) C(29) 121.9(5) 1_555 1_555 yes
C(27) C(28) H(39) 119.5 1_555 1_555 no
C(29) C(28) H(39) 118.6 1_555 1_555 no
C(28) C(29) C(30) 119.7(6) 1_555 1_555 yes
C(28) C(29) H(40) 120.7 1_555 1_555 no
C(30) C(29) H(40) 119.6 1_555 1_555 no
C(29) C(30) C(31) 119.5(6) 1_555 1_555 yes
C(29) C(30) H(41) 119.4 1_555 1_555 no
C(31) C(30) H(41) 121.0 1_555 1_555 no
C(30) C(31) C(32) 121.5(5) 1_555 1_555 yes
C(30) C(31) H(42) 118.6 1_555 1_555 no
C(32) C(31) H(42) 119.9 1_555 1_555 no
C(27) C(32) C(31) 119.7(5) 1_555 1_555 yes
C(27) C(32) H(43) 120.1 1_555 1_555 no
C(31) C(32) H(43) 120.2 1_555 1_555 no

loop_
_geom_bond_atom_site_label_1
_geom_bond_atom_site_label_2
_geom_bond_distance
_geom_bond_publ_flag
Ru(1) P(1) 2.375(1) yes
Ru(1) P(2) 2.309(1) yes
Ru(1) P(3) 2.318(1) yes
Ru(1) C(1) 2.268(5) yes
Ru(1) C(2) 2.176(4) yes
Ru(1) C(3) 2.255(5) yes
Ru(1) C(6) 2.214(5) yes
P(1) C(9) 1.845(5) yes
P(1) C(10) 1.839(5) yes
P(1) C(11) 1.830(5) yes
P(2) C(17) 1.839(5) yes
P(2) C(18) 1.837(5) yes
P(2) C(19) 1.843(5) yes
P(3) C(25) 1.835(5) yes
P(3) C(26) 1.837(5) yes
P(3) C(27) 1.852(5) yes
C(1) C(2) 1.416(7) yes
C(1) C(8) 1.537(7) yes
C(1) H(1) 0.987 no
C(2) C(3) 1.399(7) yes
C(2) H(2) 0.983 no
C(3) C(4) 1.491(7) yes
C(3) H(3) 0.979 no
C(4) C(5) 1.320(7) yes
C(4) H(4) 0.973 no
C(5) C(6) 1.485(7) yes
C(5) H(5) 0.976 no
C(6) C(7) 1.553(7) yes
C(6) H(6) 0.984 no
C(7) C(8) 1.507(7) yes
C(7) H(7) 0.970 no
C(7) H(8) 0.973 no
C(8) H(9) 0.980 no
C(8) H(10) 0.952 no
C(9) H(11) 0.973 no
C(9) H(12) 0.957 no
C(9) H(13) 0.955 no
C(10) H(14) 0.967 no
C(10) H(15) 0.957 no
C(10) H(16) 0.962 no
C(11) C(12) 1.391(6) yes
C(11) C(16) 1.386(6) yes
C(12) C(13) 1.381(7) yes
C(12) H(17) 0.993 no
C(13) C(14) 1.365(7) yes
C(13) H(18) 0.985 no
C(14) C(15) 1.372(7) yes
C(14) H(19) 0.994 no
C(15) C(16) 1.377(7) yes
C(15) H(20) 0.997 no
C(16) H(21) 0.985 no
C(17) H(22) 0.953 no
C(17) H(23) 0.976 no
C(17) H(24) 0.958 no
C(18) H(25) 0.958 no
C(18) H(26) 0.955 no
C(18) H(27) 0.961 no
C(19) C(20) 1.374(6) yes
C(19) C(24) 1.397(6) yes
C(20) C(21) 1.385(7) yes
C(20) H(28) 0.987 no
C(21) C(22) 1.385(7) yes
C(21) H(29) 0.981 no
C(22) C(23) 1.361(8) yes
C(22) H(30) 0.995 no
C(23) C(24) 1.373(7) yes
C(23) H(31) 0.983 no
C(24) H(32) 0.986 no
C(25) H(33) 0.962 no
C(25) H(34) 0.964 no
C(25) H(35) 0.965 no
C(26) H(36) 0.954 no
C(26) H(37) 0.973 no
C(26) H(38) 0.961 no
C(27) C(28) 1.374(6) yes
C(27) C(32) 1.405(6) yes
C(28) C(29) 1.383(7) yes
C(28) H(39) 0.983 no
C(29) C(30) 1.375(8) yes
C(29) H(40) 0.981 no
C(30) C(31) 1.357(8) yes
C(30) H(41) 0.991 no
C(31) C(32) 1.385(7) yes
C(31) H(42) 0.989 no
C(32) H(43) 0.993 no

loop_
_geom_contact_atom_site_label_1
_geom_contact_atom_site_label_2
_geom_contact_distance
_geom_contact_site_symmetry_2
C(21) C(21) 3.54(1) 2_665

loop_
_geom_torsion_atom_site_label_1
_geom_torsion_atom_site_label_2
_geom_torsion_atom_site_label_3
_geom_torsion_atom_site_label_4
_geom_torsion
_geom_torsion_site_symmetry_1
_geom_torsion_site_symmetry_2
_geom_torsion_site_symmetry_3
_geom_torsion_site_symmetry_4
_geom_torsion_publ_flag
Ru(1) P(1) C(11) C(12) 101.5(4) 1_555 1_555 1_555 1_555 yes
Ru(1) P(1) C(11) C(16) -73.3(4) 1_555 1_555 1_555 1_555 yes
Ru(1) P(2) C(19) C(20) -53.3(4) 1_555 1_555 1_555 1_555 yes
Ru(1) P(2) C(19) C(24) 128.8(4) 1_555 1_555 1_555 1_555 yes
Ru(1) P(3) C(27) C(28) -63.5(5) 1_555 1_555 1_555 1_555 yes
Ru(1) P(3) C(27) C(32) 117.0(4) 1_555 1_555 1_555 1_555 yes
Ru(1) C(1) C(2) C(3) 56.1(5) 1_555 1_555 1_555 1_555 yes
Ru(1) C(1) C(8) C(7) 11.0(6) 1_555 1_555 1_555 1_555 yes
Ru(1) C(2) C(1) C(8) -101.9(5) 1_555 1_555 1_555 1_555 yes
Ru(1) C(2) C(3) C(4) 98.4(5) 1_555 1_555 1_555 1_555 yes
Ru(1) C(3) C(2) C(1) -56.3(5) 1_555 1_555 1_555 1_555 yes
Ru(1) C(3) C(4) C(5) 7.1(7) 1_555 1_555 1_555 1_555 yes
Ru(1) C(6) C(5) C(4) -19.0(7) 1_555 1_555 1_555 1_555 yes
Ru(1) C(6) C(7) C(8) 47.9(5) 1_555 1_555 1_555 1_555 yes
P(1) Ru(1) P(2) C(17) -26.2(2) 1_555 1_555 1_555 1_555 yes
P(1) Ru(1) P(2) C(18) -145.6(2) 1_555 1_555 1_555 1_555 yes
P(1) Ru(1) P(2) C(19) 93.0(2) 1_555 1_555 1_555 1_555 yes
P(1) Ru(1) P(3) C(25) 69.9(2) 1_555 1_555 1_555 1_555 yes
P(1) Ru(1) P(3) C(26) -169.9(2) 1_555 1_555 1_555 1_555 yes
P(1) Ru(1) P(3) C(27) -53.7(2) 1_555 1_555 1_555 1_555 yes
P(1) Ru(1) C(1) C(2) 66.7(3) 1_555 1_555 1_555 1_555 yes
P(1) Ru(1) C(1) C(8) -173.6(4) 1_555 1_555 1_555 1_555 yes
P(1) Ru(1) C(2) C(1) -114.6(3) 1_555 1_555 1_555 1_555 yes
P(1) Ru(1) C(2) C(3) 108.0(3) 1_555 1_555 1_555 1_555 yes
P(1) Ru(1) C(3) C(2) -72.1(3) 1_555 1_555 1_555 1_555 yes
P(1) Ru(1) C(3) C(4) 167.2(3) 1_555 1_555 1_555 1_555 yes
P(1) Ru(1) C(6) C(5) 15(1) 1_555 1_555 1_555 1_555 yes
P(1) Ru(1) C(6) C(7) -102(1) 1_555 1_555 1_555 1_555 yes
P(1) C(11) C(12) C(13) -171.8(4) 1_555 1_555 1_555 1_555 yes
P(1) C(11) C(16) C(15) 172.4(4) 1_555 1_555 1_555 1_555 yes
P(2) Ru(1) P(1) C(9) 179.7(2) 1_555 1_555 1_555 1_555 yes
P(2) Ru(1) P(1) C(10) 62.0(2) 1_555 1_555 1_555 1_555 yes
P(2) Ru(1) P(1) C(11) -61.7(2) 1_555 1_555 1_555 1_555 yes
P(2) Ru(1) P(3) C(25) -27.8(2) 1_555 1_555 1_555 1_555 yes
P(2) Ru(1) P(3) C(26) 92.4(2) 1_555 1_555 1_555 1_555 yes
P(2) Ru(1) P(3) C(27) -151.4(2) 1_555 1_555 1_555 1_555 yes
P(2) Ru(1) C(1) C(2) 165.3(3) 1_555 1_555 1_555 1_555 yes
P(2) Ru(1) C(1) C(8) -75.0(4) 1_555 1_555 1_555 1_555 yes
P(2) Ru(1) C(2) C(1) -19.6(4) 1_555 1_555 1_555 1_555 yes
P(2) Ru(1) C(2) C(3) -157.0(2) 1_555 1_555 1_555 1_555 yes
P(2) Ru(1) C(3) C(2) 61.4(6) 1_555 1_555 1_555 1_555 yes
P(2) Ru(1) C(3) C(4) -59.3(6) 1_555 1_555 1_555 1_555 yes
P(2) Ru(1) C(6) C(5) -177.8(4) 1_555 1_555 1_555 1_555 yes
P(2) Ru(1) C(6) C(7) 64.7(3) 1_555 1_555 1_555 1_555 yes
P(2) C(19) C(20) C(21) -177.8(4) 1_555 1_555 1_555 1_555 yes
P(2) C(19) C(24) C(23) 178.4(5) 1_555 1_555 1_555 1_555 yes
P(3) Ru(1) P(1) C(9) 82.7(2) 1_555 1_555 1_555 1_555 yes
P(3) Ru(1) P(1) C(10) -35.0(2) 1_555 1_555 1_555 1_555 yes
P(3) Ru(1) P(1) C(11) -158.8(2) 1_555 1_555 1_555 1_555 yes
P(3) Ru(1) P(2) C(17) 66.7(2) 1_555 1_555 1_555 1_555 yes
P(3) Ru(1) P(2) C(18) -52.6(2) 1_555 1_555 1_555 1_555 yes
P(3) Ru(1) P(2) C(19) -174.0(2) 1_555 1_555 1_555 1_555 yes
P(3) Ru(1) C(1) C(2) -62.9(6) 1_555 1_555 1_555 1_555 yes
P(3) Ru(1) C(1) C(8) 56.8(7) 1_555 1_555 1_555 1_555 yes
P(3) Ru(1) C(2) C(1) 157.7(2) 1_555 1_555 1_555 1_555 yes
P(3) Ru(1) C(2) C(3) 20.4(4) 1_555 1_555 1_555 1_555 yes
P(3) Ru(1) C(3) C(2) -164.9(3) 1_555 1_555 1_555 1_555 yes
P(3) Ru(1) C(3) C(4) 74.4(4) 1_555 1_555 1_555 1_555 yes
P(3) Ru(1) C(6) C(5) -81.0(4) 1_555 1_555 1_555 1_555 yes
P(3) Ru(1) C(6) C(7) 161.5(3) 1_555 1_555 1_555 1_555 yes
P(3) C(27) C(28) C(29) -179.0(5) 1_555 1_555 1_555 1_555 yes
P(3) C(27) C(32) C(31) -179.8(4) 1_555 1_555 1_555 1_555 yes
C(1) Ru(1) P(1) C(9) -83.2(2) 1_555 1_555 1_555 1_555 yes
C(1) Ru(1) P(1) C(10) 159.1(3) 1_555 1_555 1_555 1_555 yes
C(1) Ru(1) P(1) C(11) 35.3(2) 1_555 1_555 1_555 1_555 yes
C(1) Ru(1) P(2) C(17) -127.0(2) 1_555 1_555 1_555 1_555 yes
C(1) Ru(1) P(2) C(18) 113.6(2) 1_555 1_555 1_555 1_555 yes
C(1) Ru(1) P(2) C(19) -7.8(2) 1_555 1_555 1_555 1_555 yes
C(1) Ru(1) P(3) C(25) -159.5(5) 1_555 1_555 1_555 1_555 yes
C(1) Ru(1) P(3) C(26) -39.3(5) 1_555 1_555 1_555 1_555 yes
C(1) Ru(1) P(3) C(27) 77.0(5) 1_555 1_555 1_555 1_555 yes
C(1) Ru(1) C(2) C(3) -137.3(5) 1_555 1_555 1_555 1_555 yes
C(1) Ru(1) C(3) C(2) 26.2(3) 1_555 1_555 1_555 1_555 yes
C(1) Ru(1) C(3) C(4) -94.6(4) 1_555 1_555 1_555 1_555 yes
C(1) Ru(1) C(6) C(5) 86.0(4) 1_555 1_555 1_555 1_555 yes
C(1) Ru(1) C(6) C(7) -31.4(4) 1_555 1_555 1_555 1_555 yes
C(1) C(2) Ru(1) C(3) 137.3(5) 1_555 1_555 1_555 1_555 yes
C(1) C(2) Ru(1) C(6) 68.7(3) 1_555 1_555 1_555 1_555 yes
C(1) C(2) C(3) C(4) 42.1(8) 1_555 1_555 1_555 1_555 yes
C(1) C(8) C(7) C(6) -38.9(7) 1_555 1_555 1_555 1_555 yes
C(2) Ru(1) P(1) C(9) -49.4(3) 1_555 1_555 1_555 1_555 yes
C(2) Ru(1) P(1) C(10) -167.1(3) 1_555 1_555 1_555 1_555 yes
C(2) Ru(1) P(1) C(11) 69.2(2) 1_555 1_555 1_555 1_555 yes
C(2) Ru(1) P(2) C(17) -115.3(3) 1_555 1_555 1_555 1_555 yes
C(2) Ru(1) P(2) C(18) 125.4(3) 1_555 1_555 1_555 1_555 yes
C(2) Ru(1) P(2) C(19) 4.0(3) 1_555 1_555 1_555 1_555 yes
C(2) Ru(1) P(3) C(25) 154.2(3) 1_555 1_555 1_555 1_555 yes
C(2) Ru(1) P(3) C(26) -85.6(3) 1_555 1_555 1_555 1_555 yes
C(2) Ru(1) P(3) C(27) 30.7(3) 1_555 1_555 1_555 1_555 yes
C(2) Ru(1) C(1) C(8) 119.7(5) 1_555 1_555 1_555 1_555 yes
C(2) Ru(1) C(3) C(4) -120.7(5) 1_555 1_555 1_555 1_555 yes
C(2) Ru(1) C(6) C(5) 51.0(4) 1_555 1_555 1_555 1_555 yes
C(2) Ru(1) C(6) C(7) -66.5(4) 1_555 1_555 1_555 1_555 yes
C(2) C(1) Ru(1) C(3) -25.9(3) 1_555 1_555 1_555 1_555 yes
C(2) C(1) Ru(1) C(6) -107.8(3) 1_555 1_555 1_555 1_555 yes
C(2) C(1) C(8) C(7) 88.5(6) 1_555 1_555 1_555 1_555 yes
C(2) C(3) Ru(1) C(6) 108.0(3) 1_555 1_555 1_555 1_555 yes
C(2) C(3) C(4) C(5) -69.3(8) 1_555 1_555 1_555 1_555 yes
C(3) Ru(1) P(1) C(9) -14.5(2) 1_555 1_555 1_555 1_555 yes
C(3) Ru(1) P(1) C(10) -132.2(2) 1_555 1_555 1_555 1_555 yes
C(3) Ru(1) P(1) C(11) 104.1(2) 1_555 1_555 1_555 1_555 yes
C(3) Ru(1) P(2) C(17) -159.5(4) 1_555 1_555 1_555 1_555 yes
C(3) Ru(1) P(2) C(18) 81.1(5) 1_555 1_555 1_555 1_555 yes
C(3) Ru(1) P(2) C(19) -40.3(5) 1_555 1_555 1_555 1_555 yes
C(3) Ru(1) P(3) C(25) 166.3(2) 1_555 1_555 1_555 1_555 yes
C(3) Ru(1) P(3) C(26) -73.5(2) 1_555 1_555 1_555 1_555 yes
C(3) Ru(1) P(3) C(27) 42.8(2) 1_555 1_555 1_555 1_555 yes
C(3) Ru(1) C(1) C(8) 93.8(4) 1_555 1_555 1_555 1_555 yes
C(3) Ru(1) C(6) C(5) 16.3(4) 1_555 1_555 1_555 1_555 yes
C(3) Ru(1) C(6) C(7) -101.2(4) 1_555 1_555 1_555 1_555 yes
C(3) C(2) Ru(1) C(6) -68.6(3) 1_555 1_555 1_555 1_555 yes
C(3) C(2) C(1) C(8) -45.7(8) 1_555 1_555 1_555 1_555 yes
C(3) C(4) C(5) C(6) 8.0(9) 1_555 1_555 1_555 1_555 yes
C(4) C(3) Ru(1) C(6) -12.7(4) 1_555 1_555 1_555 1_555 yes
C(4) C(5) C(6) C(7) 98.2(6) 1_555 1_555 1_555 1_555 yes
C(5) C(6) C(7) C(8) -70.4(6) 1_555 1_555 1_555 1_555 yes
C(6) Ru(1) P(1) C(9) -13(1) 1_555 1_555 1_555 1_555 yes
C(6) Ru(1) P(1) C(10) -130(1) 1_555 1_555 1_555 1_555 yes
C(6) Ru(1) P(1) C(11) 105(1) 1_555 1_555 1_555 1_555 yes
C(6) Ru(1) P(2) C(17) 155.1(3) 1_555 1_555 1_555 1_555 yes
C(6) Ru(1) P(2) C(18) 35.7(2) 1_555 1_555 1_555 1_555 yes
C(6) Ru(1) P(2) C(19) -85.7(2) 1_555 1_555 1_555 1_555 yes
C(6) Ru(1) P(3) C(25) -115.8(3) 1_555 1_555 1_555 1_555 yes
C(6) Ru(1) P(3) C(26) 4.4(3) 1_555 1_555 1_555 1_555 yes
C(6) Ru(1) P(3) C(27) 120.7(2) 1_555 1_555 1_555 1_555 yes
C(6) Ru(1) C(1) C(8) 11.9(4) 1_555 1_555 1_555 1_555 yes
C(9) P(1) C(11) C(12) -132.4(4) 1_555 1_555 1_555 1_555 yes
C(9) P(1) C(11) C(16) 52.8(4) 1_555 1_555 1_555 1_555 yes
C(10) P(1) C(11) C(12) -33.0(4) 1_555 1_555 1_555 1_555 yes
C(10) P(1) C(11) C(16) 152.2(4) 1_555 1_555 1_555 1_555 yes
C(11) C(12) C(13) C(14) -1.5(9) 1_555 1_555 1_555 1_555 yes
C(11) C(16) C(15) C(14) 0.3(9) 1_555 1_555 1_555 1_555 yes
C(12) C(11) C(16) C(15) -2.7(7) 1_555 1_555 1_555 1_555 yes
C(12) C(13) C(14) C(15) -1.1(9) 1_555 1_555 1_555 1_555 yes
C(13) C(12) C(11) C(16) 3.3(7) 1_555 1_555 1_555 1_555 yes
C(13) C(14) C(15) C(16) 1.6(9) 1_555 1_555 1_555 1_555 yes
C(17) P(2) C(19) C(20) 79.0(4) 1_555 1_555 1_555 1_555 yes
C(17) P(2) C(19) C(24) -99.0(5) 1_555 1_555 1_555 1_555 yes
C(18) P(2) C(19) C(20) 178.1(4) 1_555 1_555 1_555 1_555 yes
C(18) P(2) C(19) C(24) 0.1(5) 1_555 1_555 1_555 1_555 yes
C(19) C(20) C(21) C(22) -0.7(8) 1_555 1_555 1_555 1_555 yes
C(19) C(24) C(23) C(22) -0.8(10) 1_555 1_555 1_555 1_555 yes
C(20) C(19) C(24) C(23) 0.4(8) 1_555 1_555 1_555 1_555 yes
C(20) C(21) C(22) C(23) 0.3(9) 1_555 1_555 1_555 1_555 yes
C(21) C(20) C(19) C(24) 0.4(8) 1_555 1_555 1_555 1_555 yes
C(21) C(22) C(23) C(24) 0.4(10) 1_555 1_555 1_555 1_555 yes
C(25) P(3) C(27) C(28) 162.9(4) 1_555 1_555 1_555 1_555 yes
C(25) P(3) C(27) C(32) -16.6(5) 1_555 1_555 1_555 1_555 yes
C(26) P(3) C(27) C(28) 63.7(5) 1_555 1_555 1_555 1_555 yes
C(26) P(3) C(27) C(32) -115.7(5) 1_555 1_555 1_555 1_555 yes
C(27) C(28) C(29) C(30) -2.0(9) 1_555 1_555 1_555 1_555 yes
C(27) C(32) C(31) C(30) -0.4(9) 1_555 1_555 1_555 1_555 yes
C(28) C(27) C(32) C(31) 0.7(8) 1_555 1_555 1_555 1_555 yes
C(28) C(29) C(30) C(31) 2.4(10) 1_555 1_555 1_555 1_555 yes
C(29) C(28) C(27) C(32) 0.4(8) 1_555 1_555 1_555 1_555 yes
C(29) C(30) C(31) C(32) -1.2(10) 1_555 1_555 1_555 1_555 yes
